data_4335481
loop_
_publ_author_name
'Peter Comba'
'Sebastian Hunoldt'
'Michael Morgen'
'Jens Pietzsch'
'Holger Stephan'
'Hubert Wadepohl'

_publ_section_title
;
 Optimization of Pentadentate Bispidines as Bifunctional Chelators for
 64Cu Positron Emission Tomography (PET)
;
_journal_name_full 'Inorganic Chemistry'
_journal_page_first 8131
_journal_page_last 8143
_journal_paper_doi 10.1021/ic4008685
_journal_volume 52
_journal_year 2013
_chemical_formula_sum 'C28.5 H29 Cl2 N5 O5.5'
_chemical_formula_weight 600.47
_space_group_IT_number 15
_symmetry_cell_setting monoclinic
_symmetry_Int_Tables_number 15
_symmetry_space_group_name_Hall '-C 2yc'
_symmetry_space_group_name_H-M 'C 1 2/c 1'
_atom_sites_solution_hydrogens geom
_atom_sites_solution_primary dual
_atom_sites_solution_secondary difmap
_audit_block_code co_mimo33
_audit_creation_method SHELXL-97
_cell_angle_alpha 90.00
_cell_angle_beta 103.100(15)
_cell_angle_gamma 90.00
_cell_formula_units_Z 8
_cell_length_a 16.979(8)
_cell_length_b 14.865(7)
_cell_length_c 22.255(10)
_cell_measurement_reflns_used 8143
_cell_measurement_temperature 100(2)
_cell_measurement_theta_max 31.45
_cell_measurement_theta_min 2.43
_cell_volume 5471(4)
_computing_cell_refinement
;
SAINT (Bruker AXS, 1997-2008). Includes estimated systematic errors
 of the unit cell constants from Monte Carlo simulations.
;
_computing_data_collection 'SMART-5.631 (Bruker AXS, 2003)'
_computing_data_reduction 'SAINT (Bruker AXS, 1997-2008); SADABS (Bruker AXS, 2008)'
_computing_publication_material 'SHELXL-97 (Sheldrick, 1997)'
_computing_structure_refinement 'SHELXL-97 (Sheldrick, 1997)'
_computing_structure_solution 'SUPERFLIP (Palatinus, 2007-2009)'
_diffrn_ambient_environment 'perfluoro polyether oil'
_diffrn_ambient_temperature 100(2)
_diffrn_detector 'CCD plate'
_diffrn_detector_area_resol_mean 8.19
_diffrn_detector_type CCD-PXL-KAF2
_diffrn_measured_fraction_theta_full 0.997
_diffrn_measured_fraction_theta_max 0.956
_diffrn_measurement_device 'three-circle diffractometer'
_diffrn_measurement_device_type 'Bruker AXS Smart 1000'
_diffrn_measurement_method '\f- and \w-scans'
_diffrn_measurement_specimen_support 'polyimid foil'
_diffrn_radiation_monochromator graphite
_diffrn_radiation_probe x-ray
_diffrn_radiation_type MoK\a
_diffrn_radiation_wavelength 0.71073
_diffrn_reflns_av_R_equivalents 0.0490
_diffrn_reflns_av_sigmaI/netI 0.0334
_diffrn_reflns_limit_h_max 24
_diffrn_reflns_limit_h_min -24
_diffrn_reflns_limit_k_max 22
_diffrn_reflns_limit_k_min -22
_diffrn_reflns_limit_l_max 32
_diffrn_reflns_limit_l_min -31
_diffrn_reflns_number 66693
_diffrn_reflns_theta_full 31.00
_diffrn_reflns_theta_max 32.19
_diffrn_reflns_theta_min 1.94
_diffrn_source 'fine-focus sealed tube'
_exptl_absorpt_coefficient_mu 0.289
_exptl_absorpt_correction_T_max 0.7464
_exptl_absorpt_correction_T_min 0.6911
_exptl_absorpt_correction_type multi-scan
_exptl_absorpt_process_details
;
multi-scan from symmetry-related measurements (Blessing 1995)
SADABS (Sheldrick & Bruker AXS, 2004-2008)
;
_exptl_crystal_colour colourless
_exptl_crystal_density_diffrn 1.458
_exptl_crystal_description block
_exptl_crystal_F_000 2504
_exptl_crystal_size_max 0.17
_exptl_crystal_size_mid 0.16
_exptl_crystal_size_min 0.11
_platon_squeeze_details
;
;
_refine_diff_density_max 0.584
_refine_diff_density_min -0.288
_refine_diff_density_rms 0.068
_refine_ls_abs_structure_details 'Flack H D (1983), Acta Cryst. A39, 876-881'
_refine_ls_extinction_method none
_refine_ls_goodness_of_fit_ref 1.033
_refine_ls_hydrogen_treatment constr
_refine_ls_matrix_type full
_refine_ls_number_parameters 364
_refine_ls_number_reflns 9227
_refine_ls_number_restraints 0
_refine_ls_restrained_S_all 1.033
_refine_ls_R_factor_all 0.0637
_refine_ls_R_factor_gt 0.0467
_refine_ls_shift/su_max 0.001
_refine_ls_shift/su_mean 0.000
_refine_ls_structure_factor_coef Fsqd
_refine_ls_weighting_details 'calc w=1/[\s^2^(Fo^2^)+(0.1000P)^2^+0.0000P] where P=(Fo^2^+2Fc^2^)/3'
_refine_ls_weighting_scheme calc
_refine_ls_wR_factor_gt 0.1346
_refine_ls_wR_factor_ref 0.1451
_reflns_number_gt 7349
_reflns_number_total 9227
_reflns_threshold_expression >2sigma(I)
_cod_data_source_file ic4008685_si_002_1.cif
_cod_data_source_block co_mimo33-sr
_cod_original_sg_symbol_H-M 'C 2/c'
_cod_original_formula_sum 'C28.50 H29 Cl2 N5 O5.50'
_cod_database_code 4335481
_audit_block_refno 1329

loop_
_symmetry_equiv_pos_as_xyz
'x, y, z'
'-x, y, -z+1/2'
'x+1/2, y+1/2, z'
'-x+1/2, y+1/2, -z+1/2'
'-x, -y, -z'
'x, -y, z-1/2'
'-x+1/2, -y+1/2, -z'
'x+1/2, -y+1/2, z-1/2'

loop_
_atom_site_label
_atom_site_type_symbol
_atom_site_fract_x
_atom_site_fract_y
_atom_site_fract_z
_atom_site_U_iso_or_equiv
_atom_site_adp_type
_atom_site_occupancy
_atom_site_symmetry_multiplicity
_atom_site_calc_flag
_atom_site_refinement_flags
Cl1 Cl 0.41464(2) 0.68131(2) 0.400776(17) 0.02582(9) Uani 1 1 d .
Cl2 Cl 0.39555(2) 0.75470(3) 0.681986(17) 0.02918(10) Uani 1 1 d .
O1 O 0.18903(7) 0.30642(7) 0.39169(5) 0.0273(2) Uani 1 1 d .
O2 O 0.07230(6) 0.37620(7) 0.39382(4) 0.0230(2) Uani 1 1 d .
O3 O 0.18311(6) 0.37595(7) 0.67991(4) 0.0240(2) Uani 1 1 d .
O4 O 0.06753(6) 0.43442(7) 0.62450(4) 0.02063(19) Uani 1 1 d .
O5 O 0.10471(6) 0.32388(7) 0.52461(5) 0.0254(2) Uani 1 1 d .
N1 N 0.18650(8) 0.51645(8) 0.35262(5) 0.0218(2) Uani 1 1 d .
N2 N 0.16203(7) 0.60601(8) 0.66749(5) 0.0206(2) Uani 1 1 d .
N3 N 0.18508(6) 0.57717(7) 0.51062(5) 0.01411(19) Uani 1 1 d .
N4 N 0.48782(10) 0.50071(10) 0.65519(7) 0.0367(3) Uani 1 1 d .
N7 N 0.31414(6) 0.44469(7) 0.54842(5) 0.0162(2) Uani 1 1 d .
C1 C 0.18629(7) 0.41509(8) 0.47219(6) 0.0155(2) Uani 1 1 d .
C2 C 0.16807(7) 0.51675(8) 0.45721(5) 0.0148(2) Uani 1 1 d .
H2 H 0.1093 0.5223 0.4372 0.018 Uiso 1 1 calc R
C4 C 0.16139(7) 0.54535(8) 0.56627(5) 0.0137(2) Uani 1 1 d .
H4 H 0.1015 0.5521 0.5598 0.016 Uiso 1 1 calc R
C5 C 0.18313(7) 0.44480(8) 0.58175(5) 0.0145(2) Uani 1 1 d .
C6 C 0.27523(7) 0.42533(8) 0.59926(6) 0.0161(2) Uani 1 1 d .
H6A H 0.3006 0.4625 0.6354 0.019 Uiso 1 1 calc R
H6B H 0.2840 0.3613 0.6112 0.019 Uiso 1 1 calc R
C8 C 0.27706(7) 0.39268(8) 0.49356(6) 0.0169(2) Uani 1 1 d .
H8A H 0.2837 0.3276 0.5029 0.020 Uiso 1 1 calc R
H8B H 0.3047 0.4064 0.4600 0.020 Uiso 1 1 calc R
C9 C 0.14906(7) 0.38759(8) 0.52513(6) 0.0160(2) Uani 1 1 d .
C10 C 0.15064(8) 0.35909(8) 0.41468(6) 0.0190(2) Uani 1 1 d .
C11 C 0.03589(9) 0.33586(12) 0.33487(7) 0.0290(3) Uani 1 1 d .
H11A H 0.0476 0.2713 0.3364 0.043 Uiso 1 1 calc R
H11B H 0.0581 0.3640 0.3025 0.043 Uiso 1 1 calc R
H11C H -0.0228 0.3451 0.3258 0.043 Uiso 1 1 calc R
C12 C 0.14608(8) 0.41431(8) 0.63456(6) 0.0170(2) Uani 1 1 d .
C13 C 0.03137(9) 0.41894(11) 0.67632(7) 0.0272(3) Uani 1 1 d .
H13A H 0.0580 0.4569 0.7110 0.041 Uiso 1 1 calc R
H13B H 0.0378 0.3555 0.6885 0.041 Uiso 1 1 calc R
H13C H -0.0263 0.4339 0.6647 0.041 Uiso 1 1 calc R
C14 C 0.21585(8) 0.54602(8) 0.41036(6) 0.0163(2) Uani 1 1 d .
C15 C 0.28635(8) 0.59583(8) 0.42760(6) 0.0178(2) Uani 1 1 d .
H15 H 0.3058 0.6149 0.4690 0.021 Uiso 1 1 calc R
C16 C 0.32738(8) 0.61672(9) 0.38231(6) 0.0206(2) Uani 1 1 d .
C17 C 0.29893(9) 0.58720(10) 0.32235(7) 0.0250(3) Uani 1 1 d .
H17 H 0.3265 0.6007 0.2908 0.030 Uiso 1 1 calc R
C18 C 0.22881(10) 0.53736(10) 0.31050(6) 0.0263(3) Uani 1 1 d .
H18 H 0.2090 0.5163 0.2696 0.032 Uiso 1 1 calc R
C19 C 0.20121(7) 0.60305(8) 0.62162(5) 0.0143(2) Uani 1 1 d .
C20 C 0.27417(7) 0.64666(8) 0.62436(6) 0.0160(2) Uani 1 1 d .
H20 H 0.3015 0.6420 0.5916 0.019 Uiso 1 1 calc R
C21 C 0.30579(8) 0.69726(8) 0.67644(6) 0.0174(2) Uani 1 1 d .
C22 C 0.26597(8) 0.70379(9) 0.72399(6) 0.0198(2) Uani 1 1 d .
H22 H 0.2865 0.7395 0.7595 0.024 Uiso 1 1 calc R
C23 C 0.19484(9) 0.65592(10) 0.71733(6) 0.0238(3) Uani 1 1 d .
H23 H 0.1673 0.6584 0.7500 0.029 Uiso 1 1 calc R
C24 C 0.14383(8) 0.66325(8) 0.49171(6) 0.0191(2) Uani 1 1 d .
H24A H 0.0852 0.6538 0.4816 0.029 Uiso 1 1 calc R
H24B H 0.1608 0.6866 0.4554 0.029 Uiso 1 1 calc R
H24C H 0.1581 0.7067 0.5256 0.029 Uiso 1 1 calc R
C25 C 0.40113(8) 0.42379(9) 0.56734(6) 0.0203(2) Uani 1 1 d .
H25A H 0.4198 0.4016 0.5310 0.024 Uiso 1 1 calc R
H25B H 0.4090 0.3747 0.5982 0.024 Uiso 1 1 calc R
C26 C 0.45267(8) 0.50292(9) 0.59446(6) 0.0214(3) Uani 1 1 d .
C27 C 0.46578(10) 0.57183(10) 0.55656(7) 0.0285(3) Uani 1 1 d .
H27 H 0.4391 0.5720 0.5141 0.034 Uiso 1 1 calc R
C28 C 0.51806(11) 0.64084(12) 0.58077(10) 0.0395(4) Uani 1 1 d .
H28 H 0.5277 0.6890 0.5553 0.047 Uiso 1 1 calc R
C29 C 0.55594(11) 0.63854(14) 0.64246(11) 0.0473(5) Uani 1 1 d .
H29 H 0.5930 0.6843 0.6602 0.057 Uiso 1 1 calc R
C30 C 0.53872(13) 0.56819(14) 0.67790(9) 0.0478(5) Uani 1 1 d .
H30 H 0.5642 0.5674 0.7206 0.057 Uiso 1 1 calc R

loop_
_atom_site_aniso_label
_atom_site_aniso_U_11
_atom_site_aniso_U_22
_atom_site_aniso_U_33
_atom_site_aniso_U_23
_atom_site_aniso_U_13
_atom_site_aniso_U_12
Cl1 0.02509(17) 0.02449(17) 0.03232(19) 0.00204(13) 0.01577(14) 0.00110(12)
Cl2 0.02493(17) 0.0332(2) 0.02944(19) -0.00914(14) 0.00616(14) -0.01363(13)
O1 0.0362(6) 0.0203(5) 0.0233(5) -0.0077(4) 0.0025(4) 0.0025(4)
O2 0.0208(4) 0.0311(5) 0.0159(4) -0.0057(4) 0.0014(4) -0.0069(4)
O3 0.0286(5) 0.0263(5) 0.0170(4) 0.0068(4) 0.0047(4) 0.0040(4)
O4 0.0181(4) 0.0263(5) 0.0177(4) 0.0057(4) 0.0045(3) -0.0047(3)
O5 0.0326(5) 0.0211(5) 0.0222(5) -0.0017(4) 0.0053(4) -0.0115(4)
N1 0.0307(6) 0.0201(5) 0.0135(5) -0.0008(4) 0.0027(4) 0.0019(4)
N2 0.0236(5) 0.0234(6) 0.0165(5) -0.0033(4) 0.0079(4) -0.0044(4)
N3 0.0204(5) 0.0106(4) 0.0115(4) 0.0009(3) 0.0040(4) 0.0011(4)
N4 0.0436(8) 0.0338(8) 0.0272(6) -0.0050(5) -0.0033(6) 0.0070(6)
N7 0.0155(5) 0.0160(5) 0.0160(5) -0.0010(4) 0.0015(4) 0.0009(4)
C1 0.0185(5) 0.0128(5) 0.0139(5) -0.0008(4) 0.0013(4) -0.0006(4)
C2 0.0179(5) 0.0133(5) 0.0125(5) 0.0005(4) 0.0016(4) 0.0003(4)
C4 0.0155(5) 0.0128(5) 0.0125(5) 0.0009(4) 0.0027(4) -0.0003(4)
C5 0.0169(5) 0.0129(5) 0.0129(5) 0.0013(4) 0.0022(4) -0.0012(4)
C6 0.0174(5) 0.0153(5) 0.0147(5) 0.0012(4) 0.0013(4) 0.0003(4)
C8 0.0189(5) 0.0135(5) 0.0175(5) -0.0009(4) 0.0022(4) 0.0013(4)
C9 0.0184(5) 0.0133(5) 0.0150(5) 0.0005(4) 0.0013(4) -0.0009(4)
C10 0.0248(6) 0.0152(6) 0.0160(5) -0.0005(4) 0.0026(5) -0.0050(4)
C11 0.0261(7) 0.0419(9) 0.0166(6) -0.0076(6) 0.0002(5) -0.0118(6)
C12 0.0198(6) 0.0149(5) 0.0155(5) 0.0000(4) 0.0027(4) -0.0034(4)
C13 0.0208(6) 0.0401(8) 0.0217(6) 0.0081(6) 0.0070(5) -0.0057(6)
C14 0.0215(6) 0.0141(5) 0.0130(5) 0.0015(4) 0.0034(4) 0.0033(4)
C15 0.0224(6) 0.0164(5) 0.0155(5) 0.0003(4) 0.0058(5) 0.0023(4)
C16 0.0236(6) 0.0170(6) 0.0235(6) 0.0032(5) 0.0099(5) 0.0047(5)
C17 0.0351(7) 0.0230(7) 0.0204(6) 0.0032(5) 0.0138(6) 0.0072(5)
C18 0.0403(8) 0.0252(7) 0.0135(5) -0.0013(5) 0.0064(5) 0.0037(6)
C19 0.0168(5) 0.0127(5) 0.0130(5) 0.0004(4) 0.0026(4) 0.0007(4)
C20 0.0175(5) 0.0158(5) 0.0150(5) -0.0015(4) 0.0042(4) -0.0007(4)
C21 0.0172(5) 0.0147(5) 0.0190(6) -0.0004(4) 0.0012(4) -0.0017(4)
C22 0.0238(6) 0.0196(6) 0.0150(5) -0.0031(4) 0.0023(5) -0.0002(5)
C23 0.0280(7) 0.0282(7) 0.0171(6) -0.0048(5) 0.0095(5) -0.0048(5)
C24 0.0268(6) 0.0142(5) 0.0167(5) 0.0029(4) 0.0058(5) 0.0048(4)
C25 0.0168(6) 0.0190(6) 0.0243(6) -0.0014(5) 0.0028(5) 0.0018(4)
C26 0.0173(6) 0.0233(6) 0.0231(6) -0.0034(5) 0.0036(5) 0.0032(5)
C27 0.0321(7) 0.0277(7) 0.0281(7) -0.0019(6) 0.0116(6) -0.0067(6)
C28 0.0388(9) 0.0276(8) 0.0597(12) -0.0072(7) 0.0272(9) -0.0081(7)
C29 0.0271(8) 0.0399(10) 0.0695(14) -0.0270(10) -0.0003(9) -0.0054(7)
C30 0.0485(11) 0.0430(11) 0.0397(10) -0.0153(8) -0.0155(9) 0.0070(8)

loop_
_atom_type_symbol
_atom_type_description
_atom_type_scat_dispersion_real
_atom_type_scat_dispersion_imag
_atom_type_scat_source
C C 0.0033 0.0016 'International Tables Vol C Tables 4.2.6.8 and 6.1.1.4'
H H 0.0000 0.0000 'International Tables Vol C Tables 4.2.6.8 and 6.1.1.4'
Cl Cl 0.1484 0.1585 'International Tables Vol C Tables 4.2.6.8 and 6.1.1.4'
N N 0.0061 0.0033 'International Tables Vol C Tables 4.2.6.8 and 6.1.1.4'
O O 0.0106 0.0060 'International Tables Vol C Tables 4.2.6.8 and 6.1.1.4'

loop_
_geom_angle_atom_site_label_1
_geom_angle_atom_site_label_2
_geom_angle_atom_site_label_3
_geom_angle
C10 O2 C11 115.15(11)
C12 O4 C13 114.85(11)
C14 N1 C18 116.87(13)
C23 N2 C19 117.51(12)
C2 N3 C4 116.51(10)
C2 N3 C24 107.88(10)
C4 N3 C24 108.55(9)
C26 N4 C30 117.32(16)
C8 N7 C6 110.95(10)
C8 N7 C25 109.95(10)
C6 N7 C25 109.67(10)
C9 C1 C10 110.36(10)
C9 C1 C8 105.42(10)
C10 C1 C8 108.56(10)
C9 C1 C2 109.24(10)
C10 C1 C2 109.00(10)
C8 C1 C2 114.21(10)
N3 C2 C14 110.03(10)
N3 C2 C1 115.25(10)
C14 C2 C1 108.17(10)
N3 C2 H2 107.7
C14 C2 H2 107.7
C1 C2 H2 107.7
N3 C4 C19 110.15(10)
N3 C4 C5 113.56(9)
C19 C4 C5 108.71(10)
N3 C4 H4 108.1
C19 C4 H4 108.1
C5 C4 H4 108.1
C9 C5 C12 109.08(10)
C9 C5 C6 106.04(10)
C12 C5 C6 108.67(10)
C9 C5 C4 109.04(10)
C12 C5 C4 109.72(10)
C6 C5 C4 114.15(10)
N7 C6 C5 112.06(10)
N7 C6 H6A 109.2
C5 C6 H6A 109.2
N7 C6 H6B 109.2
C5 C6 H6B 109.2
H6A C6 H6B 107.9
N7 C8 C1 110.76(10)
N7 C8 H8A 109.5
C1 C8 H8A 109.5
N7 C8 H8B 109.5
C1 C8 H8B 109.5
H8A C8 H8B 108.1
O5 C9 C5 124.41(11)
O5 C9 C1 124.97(11)
C5 C9 C1 110.25(10)
O1 C10 O2 124.80(12)
O1 C10 C1 123.97(12)
O2 C10 C1 111.24(11)
O2 C11 H11A 109.5
O2 C11 H11B 109.5
H11A C11 H11B 109.5
O2 C11 H11C 109.5
H11A C11 H11C 109.5
H11B C11 H11C 109.5
O3 C12 O4 123.93(12)
O3 C12 C5 123.99(12)
O4 C12 C5 112.07(10)
O4 C13 H13A 109.5
O4 C13 H13B 109.5
H13A C13 H13B 109.5
O4 C13 H13C 109.5
H13A C13 H13C 109.5
H13B C13 H13C 109.5
N1 C14 C15 123.36(12)
N1 C14 C2 114.97(12)
C15 C14 C2 121.60(11)
C16 C15 C14 117.64(12)
C16 C15 H15 121.2
C14 C15 H15 121.2
C15 C16 C17 120.52(13)
C15 C16 Cl1 119.70(11)
C17 C16 Cl1 119.78(11)
C18 C17 C16 116.95(12)
C18 C17 H17 121.5
C16 C17 H17 121.5
N1 C18 C17 124.64(13)
N1 C18 H18 117.7
C17 C18 H18 117.7
N2 C19 C20 122.96(11)
N2 C19 C4 115.31(11)
C20 C19 C4 121.70(10)
C21 C20 C19 117.63(11)
C21 C20 H20 121.2
C19 C20 H20 121.2
C20 C21 C22 121.00(12)
C20 C21 Cl2 119.81(10)
C22 C21 Cl2 119.18(10)
C23 C22 C21 116.72(12)
C23 C22 H22 121.6
C21 C22 H22 121.6
N2 C23 C22 124.14(12)
N2 C23 H23 117.9
C22 C23 H23 117.9
N3 C24 H24A 109.5
N3 C24 H24B 109.5
H24A C24 H24B 109.5
N3 C24 H24C 109.5
H24A C24 H24C 109.5
H24B C24 H24C 109.5
N7 C25 C26 113.76(11)
N7 C25 H25A 108.8
C26 C25 H25A 108.8
N7 C25 H25B 108.8
C26 C25 H25B 108.8
H25A C25 H25B 107.7
N4 C26 C27 122.40(14)
N4 C26 C25 117.84(13)
C27 C26 C25 119.67(13)
C28 C27 C26 119.46(16)
C28 C27 H27 120.3
C26 C27 H27 120.3
C27 C28 C29 118.88(18)
C27 C28 H28 120.6
C29 C28 H28 120.6
C30 C29 C28 118.45(16)
C30 C29 H29 120.8
C28 C29 H29 120.8
N4 C30 C29 123.46(18)
N4 C30 H30 118.3
C29 C30 H30 118.3

loop_
_geom_bond_atom_site_label_1
_geom_bond_atom_site_label_2
_geom_bond_distance
Cl1 C16 1.7349(16)
Cl2 C21 1.7268(14)
O1 C10 1.2045(17)
O2 C10 1.3303(17)
O2 C11 1.4475(17)
O3 C12 1.2048(16)
O4 C12 1.3352(16)
O4 C13 1.4426(17)
O5 C9 1.2084(16)
N1 C14 1.3425(17)
N1 C18 1.3402(19)
N2 C23 1.3458(18)
N2 C19 1.3393(16)
N3 C2 1.4653(16)
N3 C4 1.4648(16)
N3 C24 1.4735(16)
N4 C26 1.349(2)
N4 C30 1.345(2)
N7 C8 1.4615(17)
N7 C6 1.4625(17)
N7 C25 1.4742(17)
C1 C9 1.5141(18)
C1 C10 1.5317(18)
C1 C8 1.5427(19)
C1 C2 1.5633(18)
C2 C14 1.5226(18)
C2 H2 1.0000
C4 C19 1.5273(17)
C4 C5 1.5593(18)
C4 H4 1.0000
C5 C9 1.5216(18)
C5 C12 1.5223(18)
C5 C6 1.5507(18)
C6 H6A 0.9900
C6 H6B 0.9900
C8 H8A 0.9900
C8 H8B 0.9900
C11 H11A 0.9800
C11 H11B 0.9800
C11 H11C 0.9800
C13 H13A 0.9800
C13 H13B 0.9800
C13 H13C 0.9800
C14 C15 1.3858(18)
C15 C16 1.3842(18)
C15 H15 0.9500
C16 C17 1.384(2)
C17 C18 1.376(2)
C17 H17 0.9500
C18 H18 0.9500
C19 C20 1.3874(17)
C20 C21 1.3840(18)
C20 H20 0.9500
C21 C22 1.3822(18)
C22 C23 1.380(2)
C22 H22 0.9500
C23 H23 0.9500
C24 H24A 0.9800
C24 H24B 0.9800
C24 H24C 0.9800
C25 C26 1.5080(19)
C25 H25A 0.9900
C25 H25B 0.9900
C26 C27 1.377(2)
C27 C28 1.383(2)
C27 H27 0.9500
C28 C29 1.378(3)
C28 H28 0.9500
C29 C30 1.381(3)
C29 H29 0.9500
C30 H30 0.9500

loop_
_geom_torsion_atom_site_label_1
_geom_torsion_atom_site_label_2
_geom_torsion_atom_site_label_3
_geom_torsion_atom_site_label_4
_geom_torsion
C4 N3 C2 C14 -164.36(10)
C24 N3 C2 C14 73.34(12)
C4 N3 C2 C1 -41.75(14)
C24 N3 C2 C1 -164.05(10)
C9 C1 C2 N3 48.50(13)
C10 C1 C2 N3 169.15(10)
C8 C1 C2 N3 -69.25(13)
C9 C1 C2 C14 172.10(10)
C10 C1 C2 C14 -67.25(13)
C8 C1 C2 C14 54.35(13)
C2 N3 C4 C19 165.84(10)
C24 N3 C4 C19 -72.20(12)
C2 N3 C4 C5 43.64(14)
C24 N3 C4 C5 165.60(10)
N3 C4 C5 C9 -52.75(13)
C19 C4 C5 C9 -175.74(9)
N3 C4 C5 C12 -172.15(10)
C19 C4 C5 C12 64.86(12)
N3 C4 C5 C6 65.61(13)
C19 C4 C5 C6 -57.38(13)
C8 N7 C6 C5 -57.55(13)
C25 N7 C6 C5 -179.21(10)
C9 C5 C6 N7 57.32(13)
C12 C5 C6 N7 174.46(10)
C4 C5 C6 N7 -62.74(13)
C6 N7 C8 C1 59.70(13)
C25 N7 C8 C1 -178.81(10)
C9 C1 C8 N7 -61.90(13)
C10 C1 C8 N7 179.85(10)
C2 C1 C8 N7 58.02(13)
C12 C5 C9 O5 -5.36(17)
C6 C5 C9 O5 111.51(14)
C4 C5 C9 O5 -125.15(13)
C12 C5 C9 C1 -178.76(10)
C6 C5 C9 C1 -61.89(12)
C4 C5 C9 C1 61.45(13)
C10 C1 C9 O5 7.96(18)
C8 C1 C9 O5 -109.07(14)
C2 C1 C9 O5 127.78(13)
C10 C1 C9 C5 -178.68(10)
C8 C1 C9 C5 64.28(12)
C2 C1 C9 C5 -58.86(13)
C11 O2 C10 O1 -8.25(19)
C11 O2 C10 C1 171.85(11)
C9 C1 C10 O1 -114.49(14)
C8 C1 C10 O1 0.58(17)
C2 C1 C10 O1 125.55(14)
C9 C1 C10 O2 65.41(13)
C8 C1 C10 O2 -179.52(10)
C2 C1 C10 O2 -54.55(13)
C13 O4 C12 O3 8.85(19)
C13 O4 C12 C5 -171.65(11)
C9 C5 C12 O3 110.53(14)
C6 C5 C12 O3 -4.65(17)
C4 C5 C12 O3 -130.09(13)
C9 C5 C12 O4 -68.96(13)
C6 C5 C12 O4 175.86(10)
C4 C5 C12 O4 50.42(13)
C18 N1 C14 C15 -0.12(19)
C18 N1 C14 C2 -177.12(11)
N3 C2 C14 N1 -158.90(10)
C1 C2 C14 N1 74.41(13)
N3 C2 C14 C15 24.05(16)
C1 C2 C14 C15 -102.65(13)
N1 C14 C15 C16 0.94(19)
C2 C14 C15 C16 177.74(11)
C14 C15 C16 C17 -1.02(19)
C14 C15 C16 Cl1 178.39(9)
C15 C16 C17 C18 0.3(2)
Cl1 C16 C17 C18 -179.08(11)
C14 N1 C18 C17 -0.7(2)
C16 C17 C18 N1 0.6(2)
C23 N2 C19 C20 1.87(19)
C23 N2 C19 C4 179.91(12)
N3 C4 C19 N2 154.43(11)
C5 C4 C19 N2 -80.56(13)
N3 C4 C19 C20 -27.51(15)
C5 C4 C19 C20 97.51(13)
N2 C19 C20 C21 -1.90(18)
C4 C19 C20 C21 -179.81(11)
C19 C20 C21 C22 0.13(18)
C19 C20 C21 Cl2 -178.88(9)
C20 C21 C22 C23 1.48(19)
Cl2 C21 C22 C23 -179.51(11)
C19 N2 C23 C22 -0.1(2)
C21 C22 C23 N2 -1.6(2)
C8 N7 C25 C26 145.68(11)
C6 N7 C25 C26 -92.07(13)
C30 N4 C26 C27 -1.6(2)
C30 N4 C26 C25 174.89(15)
N7 C25 C26 N4 111.03(14)
N7 C25 C26 C27 -72.39(16)
N4 C26 C27 C28 1.4(2)
C25 C26 C27 C28 -175.05(14)
C26 C27 C28 C29 0.2(2)
C27 C28 C29 C30 -1.4(3)
C26 N4 C30 C29 0.3(3)
C28 C29 C30 N4 1.2(3)

loop_
_platon_squeeze_void_nr
_platon_squeeze_void_average_x
_platon_squeeze_void_average_y
_platon_squeeze_void_average_z
_platon_squeeze_void_volume
_platon_squeeze_void_count_electrons
_platon_squeeze_void_content
1 0.000 0.151 0.250 38 11 methanol
2 0.500 0.349 0.750 38 11 methanol
3 0.500 0.651 0.250 38 11 methanol
4 0.000 0.849 0.750 38 11 methanol
